data_4125976
loop_
_publ_author_name
'Margulieux, Grant W.'
'Bezdek, M\'at\'e J'
'Turner, Zo\"e R'
'Chirik, Paul J.'

_publ_section_title
;
 Ammonia Activation, H2 Evolution and Nitride Formation from a Molybdenum
 Complex with a Chemically and Redox Noninnocent Ligand.
;
_journal_issue 17
_journal_name_full 'Journal of the American Chemical Society'
_journal_page_first 6110
_journal_page_last 6113
_journal_paper_doi 10.1021/jacs.7b03070
_journal_volume 139
_journal_year 2017
_chemical_formula_sum 'C39 H59 Mo N5'
_chemical_formula_weight 693.85
_space_group_crystal_system hexagonal
_space_group_IT_number 169
_space_group_name_Hall 'P 61'
_space_group_name_H-M_alt 'P 61'
_symmetry_space_group_name_Hall 'P 61'
_symmetry_space_group_name_H-M 'P 61'
_atom_sites_solution_hydrogens geom
_audit_creation_method SHELXL-2014
_audit_update_record
;
2017-03-23 # Formatted by publCIF
;
_cell_angle_alpha 90
_cell_angle_beta 90
_cell_angle_gamma 120
_cell_formula_units_Z 6
_cell_length_a 16.659
_cell_length_b 16.659
_cell_length_c 32.217
_cell_measurement_reflns_used 9914
_cell_measurement_temperature 100(2)
_cell_measurement_theta_max 27.48
_cell_measurement_theta_min 2.53
_cell_volume 7743.077
_computing_cell_refinement 'Bruker SAINT'
_computing_data_collection 'Bruker APEX2'
_computing_data_reduction 'Bruker SAINT'
_computing_molecular_graphics 'Bruker SHELXTL'
_computing_publication_material 'Bruker SHELXTL'
_computing_structure_refinement 'SHELXL-2014 (Sheldrick 2014)'
_computing_structure_solution 'SHELXS-97 (Sheldrick 2008)'
_diffrn_ambient_temperature 100(2)
_diffrn_measured_fraction_theta_full 0.999
_diffrn_measured_fraction_theta_max 0.997
_diffrn_measurement_device_type 'Bruker APEX-II CCD'
_diffrn_radiation_source 'sealed tube'
_diffrn_radiation_type MoK\a
_diffrn_radiation_wavelength 0.71073
_diffrn_reflns_av_R_equivalents 0.0508
_diffrn_reflns_av_unetI/netI 0.0481
_diffrn_reflns_Laue_measured_fraction_full 0.999
_diffrn_reflns_Laue_measured_fraction_max 0.997
_diffrn_reflns_limit_h_max 21
_diffrn_reflns_limit_h_min -21
_diffrn_reflns_limit_k_max 21
_diffrn_reflns_limit_k_min -15
_diffrn_reflns_limit_l_max 41
_diffrn_reflns_limit_l_min -40
_diffrn_reflns_number 42124
_diffrn_reflns_point_group_measured_fraction_full 0.999
_diffrn_reflns_point_group_measured_fraction_max 0.997
_diffrn_reflns_theta_full 25.242
_diffrn_reflns_theta_max 27.499
_diffrn_reflns_theta_min 2.364
_exptl_absorpt_coefficient_mu 0.278
_exptl_absorpt_correction_T_max 0.7456
_exptl_absorpt_correction_T_min 0.6923
_exptl_absorpt_correction_type multi-scan
_exptl_absorpt_process_details 'TWINABS BRUKER AXS'
_exptl_crystal_colour brown
_exptl_crystal_density_diffrn 0.893
_exptl_crystal_description shard
_exptl_crystal_F_000 2220
_exptl_crystal_size_max 0.102
_exptl_crystal_size_mid 0.083
_exptl_crystal_size_min 0.076
_refine_diff_density_max 0.896
_refine_diff_density_min -1.488
_refine_diff_density_rms 0.115
_refine_ls_abs_structure_details
;
 Refined as an inversion twin.
;
_refine_ls_abs_structure_Flack 0.08(7)
_refine_ls_extinction_method none
_refine_ls_goodness_of_fit_ref 1.155
_refine_ls_hydrogen_treatment constr
_refine_ls_matrix_type full
_refine_ls_number_parameters 417
_refine_ls_number_reflns 11179
_refine_ls_number_restraints 3
_refine_ls_restrained_S_all 1.185
_refine_ls_R_factor_all 0.0748
_refine_ls_R_factor_gt 0.0669
_refine_ls_shift/su_max 0.024
_refine_ls_shift/su_mean 0.000
_refine_ls_structure_factor_coef Fsqd
_refine_ls_weighting_details 'w=1/[\s^2^(Fo^2^)+(0.0730P)^2^+17.7233P] where P=(Fo^2^+2Fc^2^)/3'
_refine_ls_weighting_scheme calc
_refine_ls_wR_factor_gt 0.1679
_refine_ls_wR_factor_ref 0.1736
_reflns_Friedel_coverage 0.965
_reflns_Friedel_fraction_full 1.000
_reflns_Friedel_fraction_max 0.998
_reflns_number_gt 10134
_reflns_number_total 11179
_reflns_threshold_expression 'I > 2\s(I)'
_cod_data_source_file ja7b03070_si_002.cif
_cod_data_source_block gm67
_cod_depositor_comments 'Adding full bibliography for 4125975--4125979.cif.'
_cod_original_cell_volume 7743.1
_cod_database_code 4125976
_shelx_space_group_comment
;
The symmetry employed for this shelxl refinement is uniquely defined
by the following loop, which should always be used as a source of
symmetry information in preference to the above space-group names.
They are only intended as comments.
;
_shelxl_version_number 2014-3

loop_
_space_group_symop_operation_xyz
'x, y, z'
'-x, -y, z+1/2'
'-y, x-y, z+1/3'
'-x+y, -x, z+2/3'
'x-y, x, z+1/6'
'y, -x+y, z+5/6'

loop_
_atom_site_label
_atom_site_type_symbol
_atom_site_fract_x
_atom_site_fract_y
_atom_site_fract_z
_atom_site_U_iso_or_equiv
_atom_site_adp_type
_atom_site_occupancy
_atom_site_site_symmetry_order
_atom_site_calc_flag
_atom_site_refinement_flags_posn
_atom_site_refinement_flags_adp
C1 C 0.1346(6) 0.4343(5) 0.9136(3) 0.0345(18) Uani 1 1 d . .
H1A H 0.1018 0.4125 0.8878 0.052 Uiso 1 1 calc R U
H1B H 0.0933 0.4029 0.9363 0.052 Uiso 1 1 calc R U
H1C H 0.1851 0.4221 0.9142 0.052 Uiso 1 1 calc R U
C2 C 0.1728(5) 0.5397(5) 0.9175(2) 0.0235(15) Uani 1 1 d . .
C3 C 0.2240(5) 0.5979(5) 0.8866(2) 0.0248(15) Uani 1 1 d . .
C4 C 0.2506(5) 0.5746(5) 0.8487(2) 0.0275(15) Uani 1 1 d . .
H4 H 0.2327 0.5130 0.8434 0.033 Uiso 1 1 calc R U
C5 C 0.3029(5) 0.6418(5) 0.8192(2) 0.0276(16) Uani 1 1 d . .
H5 H 0.3186 0.6253 0.7942 0.033 Uiso 1 1 calc R U
C6 C 0.3311(5) 0.7335(6) 0.8277(2) 0.0313(17) Uani 1 1 d . .
H6 H 0.3671 0.7791 0.8085 0.038 Uiso 1 1 calc R U
C7 C 0.3063(5) 0.7584(5) 0.8648(2) 0.0231(14) Uani 1 1 d . .
C8 C 0.3274(4) 0.8485(5) 0.8771(2) 0.0184(13) Uani 1 1 d . .
C9 C 0.3850(6) 0.9296(5) 0.8488(2) 0.0315(17) Uani 1 1 d . .
H9A H 0.3829 0.9830 0.8584 0.047 Uiso 1 1 calc R U
H9B H 0.3608 0.9147 0.8211 0.047 Uiso 1 1 calc R U
H9C H 0.4480 0.9425 0.8489 0.047 Uiso 1 1 calc R U
C10 C 0.3179(5) 0.9464(5) 0.9280(2) 0.0226(14) Uani 1 1 d . .
C11 C 0.2578(4) 0.9816(5) 0.9191(2) 0.0241(15) Uani 1 1 d . .
C12 C 0.2799(6) 1.0663(5) 0.9361(3) 0.0336(18) Uani 1 1 d . .
H12 H 0.2392 1.0883 0.9313 0.040 Uiso 1 1 calc R U
C13 C 0.3564(6) 1.1200(5) 0.9592(2) 0.0328(18) Uani 1 1 d . .
H13 H 0.3668 1.1756 0.9708 0.039 Uiso 1 1 calc R U
C14 C 0.4180(5) 1.0888(5) 0.9649(2) 0.0257(15) Uani 1 1 d . .
H14 H 0.4720 1.1260 0.9798 0.031 Uiso 1 1 calc R U
C15 C 0.4039(4) 1.0047(4) 0.9497(2) 0.0210(13) Uani 1 1 d . .
C16 C 0.4756(5) 0.9782(6) 0.9547(3) 0.0340(18) Uani 1 1 d . .
H16 H 0.4497 0.9140 0.9453 0.041 Uiso 1 1 calc DR U
C17 C 0.5618(6) 1.0387(7) 0.9292(3) 0.041(2) Uani 1 1 d . .
H17A H 0.5440 1.0472 0.9020 0.062 Uiso 1 1 calc R U
H17B H 0.5986 1.0092 0.9271 0.062 Uiso 1 1 calc R U
H17C H 0.5974 1.0978 0.9425 0.062 Uiso 1 1 calc R U
C18 C 0.5055(7) 0.9834(6) 1.0006(3) 0.044(2) Uani 1 1 d . .
H18A H 0.5399 1.0471 1.0091 0.066 Uiso 1 1 calc R U
H18B H 0.5437 0.9556 1.0034 0.066 Uiso 1 1 calc R U
H18C H 0.4515 0.9508 1.0177 0.066 Uiso 1 1 calc R U
C19 C 0.1779(6) 0.9315(6) 0.8882(3) 0.0343(18) Uani 1 1 d . .
H19 H 0.1713 0.8711 0.8814 0.041 Uiso 1 1 calc R U
C20 C 0.0862(7) 0.9162(7) 0.9075(4) 0.053(3) Uani 1 1 d . .
H20A H 0.0946 0.9742 0.9175 0.080 Uiso 1 1 calc R U
H20B H 0.0688 0.8733 0.9302 0.080 Uiso 1 1 calc R U
H20C H 0.0382 0.8916 0.8869 0.080 Uiso 1 1 calc R U
C21 C 0.1985(7) 0.9879(7) 0.8488(3) 0.046(2) Uani 1 1 d . .
H21A H 0.2022 1.0460 0.8550 0.069 Uiso 1 1 calc R U
H21B H 0.1499 0.9545 0.8290 0.069 Uiso 1 1 calc R U
H21C H 0.2564 0.9990 0.8375 0.069 Uiso 1 1 calc R U
C22 C 0.1084(5) 0.5189(5) 0.9855(2) 0.0276(16) Uani 1 1 d . .
C23 C 0.0099(5) 0.4765(5) 0.9882(2) 0.0283(16) Uani 1 1 d . .
C24 C -0.0347(6) 0.4249(7) 1.0239(3) 0.046(2) Uani 1 1 d . .
H24 H -0.0986 0.3982 1.0263 0.056 Uiso 1 1 calc R U
C25 C 0.0147(6) 0.4128(7) 1.0554(3) 0.047(2) Uani 1 1 d . .
H25 H -0.0150 0.3806 1.0794 0.056 Uiso 1 1 calc R U
C26 C 0.1088(7) 0.4494(7) 1.0506(3) 0.045(2) Uani 1 1 d . .
H26 H 0.1414 0.4376 1.0708 0.054 Uiso 1 1 calc R U
C27 C 0.1573(6) 0.5041(6) 1.0162(3) 0.0330(17) Uani 1 1 d . .
C28 C 0.2581(6) 0.5289(6) 1.0110(3) 0.038(2) Uani 1 1 d . .
H28 H 0.2819 0.5695 0.9867 0.046 Uiso 1 1 calc DR U
C29 C 0.2732(8) 0.4509(8) 1.0033(4) 0.054(3) Uani 1 1 d . .
H29A H 0.2582 0.4134 1.0279 0.081 Uiso 1 1 calc R U
H29B H 0.3370 0.4739 0.9962 0.081 Uiso 1 1 calc R U
H29C H 0.2343 0.4141 0.9809 0.081 Uiso 1 1 calc R U
C30 C 0.3170(7) 0.5902(7) 1.0505(3) 0.044(2) Uani 1 1 d . .
H30A H 0.2883 0.6232 1.0616 0.066 Uiso 1 1 calc R U
H30B H 0.3791 0.6336 1.0419 0.066 Uiso 1 1 calc R U
H30C H 0.3185 0.5500 1.0715 0.066 Uiso 1 1 calc R U
C31 C -0.0502(5) 0.4745(6) 0.9521(3) 0.0381(19) Uani 1 1 d . .
H31 H -0.0086 0.5155 0.9304 0.046 Uiso 1 1 calc R U
C32 C -0.1059(6) 0.3766(6) 0.9334(3) 0.041(2) Uani 1 1 d . .
H32A H -0.1370 0.3324 0.9552 0.062 Uiso 1 1 calc R U
H32B H -0.0646 0.3615 0.9190 0.062 Uiso 1 1 calc R U
H32C H -0.1509 0.3747 0.9142 0.062 Uiso 1 1 calc R U
C33 C -0.1147(6) 0.5092(6) 0.9636(4) 0.050(2) Uani 1 1 d . .
H33A H -0.1470 0.4795 0.9887 0.075 Uiso 1 1 calc R U
H33B H -0.1587 0.4953 0.9416 0.075 Uiso 1 1 calc R U
H33C H -0.0798 0.5751 0.9678 0.075 Uiso 1 1 calc R U
C34 C 0.1690(7) 0.8066(6) 0.9896(3) 0.040(2) Uani 1 1 d . .
H34 H 0.1266 0.8239 0.9767 0.048 Uiso 1 1 calc R U
C35 C 0.1236(7) 0.7101(7) 1.0019(3) 0.043(2) Uani 1 1 d . .
H35 H 0.0572 0.6771 0.9955 0.052 Uiso 1 1 calc R U
C36 C 0.1440(11) 0.6929(8) 1.0471(3) 0.068(4) Uani 1 1 d . .
H36A H 0.1019 0.6287 1.0545 0.082 Uiso 1 1 calc R U
H36B H 0.2067 0.7036 1.0487 0.082 Uiso 1 1 calc R U
C37 C 0.1335(11) 0.7528(9) 1.0764(4) 0.085(5) Uani 1 1 d . .
H37A H 0.1622 0.7515 1.1024 0.102 Uiso 1 1 calc R U
H37B H 0.0680 0.7279 1.0817 0.102 Uiso 1 1 calc R U
C38 C 0.1752(8) 0.8534(7) 1.0627(3) 0.056(3) Uani 1 1 d . .
H38A H 0.1257 0.8674 1.0590 0.068 Uiso 1 1 calc R U
H38B H 0.2157 0.8935 1.0845 0.068 Uiso 1 1 calc R U
C39 C 0.2291(6) 0.8740(6) 1.0232(3) 0.039(2) Uani 1 1 d . .
H39A H 0.2837 0.8685 1.0276 0.046 Uiso 1 1 calc R U
H39B H 0.2492 0.9370 1.0145 0.046 Uiso 1 1 calc R U
N1 N 0.1557(4) 0.5790(4) 0.95103(19) 0.0240(12) Uani 1 1 d . .
N2 N 0.2536(4) 0.6911(4) 0.89479(18) 0.0215(12) Uani 1 1 d . .
N3 N 0.2941(4) 0.8547(4) 0.91473(18) 0.0207(12) Uani 1 1 d . .
N4 N 0.0850(4) 0.6980(4) 0.9093(2) 0.0317(15) Uani 1 1 d . .
H4A H 0.0465 0.7080 0.9247 0.047 Uiso 1 1 calc R U
H4B H 0.1029 0.7355 0.8873 0.047 Uiso 1 1 calc R U
H4C H 0.0562 0.6394 0.9007 0.047 Uiso 1 1 calc R U
N5 N 0.3293(5) 0.7576(5) 0.9876(2) 0.048(2) Uani 1 1 d . .
H5A H 0.3205 0.7748 1.0126 0.072 Uiso 1 1 calc R U
H5B H 0.3346 0.7073 0.9901 0.072 Uiso 1 1 calc DR U
H5C H 0.3808 0.8033 0.9765 0.072 Uiso 1 1 calc DR U
Mo1 Mo 0.20939(4) 0.72645(4) 0.94712(2) 0.02300(15) Uani 1 1 d . .

loop_
_atom_site_aniso_label
_atom_site_aniso_U_11
_atom_site_aniso_U_22
_atom_site_aniso_U_33
_atom_site_aniso_U_23
_atom_site_aniso_U_13
_atom_site_aniso_U_12
C1 0.032(4) 0.026(4) 0.036(4) 0.005(3) -0.001(3) 0.007(3)
C2 0.017(3) 0.028(4) 0.026(4) 0.005(3) -0.005(3) 0.012(3)
C3 0.026(4) 0.030(4) 0.026(4) 0.005(3) 0.001(3) 0.020(3)
C4 0.029(4) 0.028(4) 0.034(4) 0.001(3) 0.001(3) 0.020(3)
C5 0.026(4) 0.028(4) 0.035(4) 0.003(3) 0.011(3) 0.018(3)
C6 0.026(4) 0.046(5) 0.027(4) 0.004(3) 0.000(3) 0.022(4)
C7 0.021(3) 0.027(4) 0.025(3) 0.005(3) -0.003(3) 0.014(3)
C8 0.016(3) 0.019(3) 0.019(3) -0.005(3) -0.007(3) 0.007(3)
C9 0.036(4) 0.020(3) 0.027(4) -0.001(3) 0.006(3) 0.005(3)
C10 0.023(3) 0.023(3) 0.019(3) 0.000(3) 0.002(3) 0.010(3)
C11 0.012(3) 0.019(3) 0.038(4) 0.002(3) -0.002(3) 0.006(3)
C12 0.035(4) 0.021(3) 0.042(5) -0.007(3) 0.006(3) 0.012(3)
C13 0.041(4) 0.026(4) 0.025(4) -0.001(3) 0.010(3) 0.012(3)
C14 0.026(4) 0.025(4) 0.019(3) -0.005(3) -0.002(3) 0.008(3)
C15 0.019(3) 0.016(3) 0.021(3) 0.002(3) -0.003(3) 0.004(2)
C16 0.027(4) 0.036(4) 0.041(5) 0.001(4) -0.011(3) 0.017(3)
C17 0.033(4) 0.049(5) 0.045(5) -0.002(4) -0.002(4) 0.023(4)
C18 0.038(5) 0.035(5) 0.047(5) -0.004(4) -0.014(4) 0.009(4)
C19 0.039(5) 0.030(4) 0.040(5) -0.007(4) -0.015(4) 0.023(4)
C20 0.039(5) 0.041(5) 0.080(8) 0.000(5) -0.008(5) 0.021(5)
C21 0.053(6) 0.040(5) 0.048(5) -0.009(4) -0.022(5) 0.025(4)
C22 0.030(4) 0.018(3) 0.026(4) 0.005(3) 0.001(3) 0.005(3)
C23 0.019(3) 0.032(4) 0.029(4) 0.006(3) 0.002(3) 0.009(3)
C24 0.030(4) 0.050(5) 0.041(5) 0.020(4) 0.000(4) 0.007(4)
C25 0.038(5) 0.054(6) 0.035(5) 0.016(4) 0.011(4) 0.012(4)
C26 0.039(5) 0.056(6) 0.035(5) 0.018(4) 0.000(4) 0.020(4)
C27 0.040(5) 0.029(4) 0.029(4) 0.010(3) 0.009(3) 0.018(4)
C28 0.037(4) 0.063(6) 0.029(4) 0.017(4) 0.001(3) 0.035(4)
C29 0.053(6) 0.062(6) 0.057(6) 0.024(5) 0.005(5) 0.036(5)
C30 0.043(5) 0.055(6) 0.037(5) 0.020(4) -0.002(4) 0.028(4)
C31 0.028(4) 0.033(4) 0.035(4) 0.010(4) 0.001(4) 0.001(3)
C32 0.028(4) 0.046(5) 0.040(5) 0.004(4) 0.002(3) 0.010(4)
C33 0.030(4) 0.031(4) 0.079(7) 0.003(5) -0.001(4) 0.009(4)
C34 0.043(5) 0.036(5) 0.033(4) -0.008(4) -0.001(4) 0.014(4)
C35 0.045(5) 0.043(5) 0.037(5) -0.004(4) 0.009(4) 0.019(4)
C36 0.113(11) 0.041(6) 0.039(5) 0.000(5) 0.023(6) 0.029(6)
C37 0.104(11) 0.076(9) 0.035(6) -0.013(6) -0.001(6) 0.014(8)
C38 0.061(7) 0.048(6) 0.037(5) -0.017(4) 0.003(5) 0.010(5)
C39 0.040(5) 0.024(4) 0.039(5) -0.005(3) 0.008(4) 0.006(4)
N1 0.021(3) 0.032(3) 0.023(3) 0.007(3) 0.001(3) 0.016(2)
N2 0.018(3) 0.028(3) 0.023(3) 0.007(2) 0.000(2) 0.015(3)
N3 0.015(3) 0.020(3) 0.023(3) 0.003(2) -0.004(2) 0.006(2)
N4 0.021(3) 0.018(3) 0.050(4) 0.001(3) -0.004(3) 0.006(3)
N5 0.042(4) 0.036(4) 0.038(4) 0.013(3) -0.016(3) -0.003(3)
Mo1 0.0219(3) 0.0254(3) 0.0184(2) 0.0006(3) -0.0016(2) 0.0094(3)

loop_
_atom_type_symbol
_atom_type_description
_atom_type_scat_dispersion_real
_atom_type_scat_dispersion_imag
_atom_type_scat_source
C C 0.0033 0.0016 'International Tables Vol C Tables 4.2.6.8 and 6.1.1.4'
H H 0.0000 0.0000 'International Tables Vol C Tables 4.2.6.8 and 6.1.1.4'
N N 0.0061 0.0033 'International Tables Vol C Tables 4.2.6.8 and 6.1.1.4'
Mo Mo -1.6832 0.6857 'International Tables Vol C Tables 4.2.6.8 and 6.1.1.4'

loop_
_geom_angle_atom_site_label_1
_geom_angle_atom_site_label_2
_geom_angle_atom_site_label_3
_geom_angle
C3 C2 N1 116.6(7)
C3 C2 C1 120.5(7)
N1 C2 C1 122.9(6)
C2 C3 N2 113.6(7)
C2 C3 C4 127.5(7)
N2 C3 C4 118.8(7)
C5 C4 C3 121.6(7)
C6 C5 C4 118.8(7)
C5 C6 C7 120.8(8)
C6 C7 N2 120.8(7)
C6 C7 C8 126.9(7)
N2 C7 C8 112.3(6)
N3 C8 C7 115.7(6)
N3 C8 C9 124.9(6)
C7 C8 C9 119.4(6)
C11 C10 N3 120.1(6)
C11 C10 C15 119.1(6)
N3 C10 C15 120.8(6)
C12 C11 C10 117.3(7)
C12 C11 C19 122.0(7)
C10 C11 C19 120.4(7)
C13 C12 C11 125.0(8)
C12 C13 C14 117.2(7)
C13 C14 C15 123.5(7)
C14 C15 C10 117.4(6)
C14 C15 C16 120.6(6)
C10 C15 C16 122.0(6)
C15 C16 C17 112.4(7)
C15 C16 C18 111.9(7)
C17 C16 C18 108.0(7)
C21 C19 C11 109.9(7)
C21 C19 C20 109.7(7)
C11 C19 C20 110.1(7)
C27 C22 C23 120.2(7)
C27 C22 N1 120.7(7)
C23 C22 N1 119.1(7)
C24 C23 C22 118.6(7)
C24 C23 C31 118.1(7)
C22 C23 C31 122.9(7)
C25 C24 C23 121.2(8)
C26 C25 C24 118.7(8)
C25 C26 C27 122.3(9)
C22 C27 C26 118.8(8)
C22 C27 C28 122.9(7)
C26 C27 C28 117.4(8)
C29 C28 C27 115.6(8)
C29 C28 C30 111.9(7)
C27 C28 C30 108.9(7)
C33 C31 C23 113.1(8)
C33 C31 C32 109.6(7)
C23 C31 C32 111.4(7)
C35 C34 C39 114.3(8)
C35 C34 Mo1 69.5(5)
C39 C34 Mo1 126.3(7)
C34 C35 C36 114.8(9)
C34 C35 Mo1 72.4(5)
C36 C35 Mo1 125.9(8)
C37 C36 C35 111.8(11)
C36 C37 C38 115.1(10)
C39 C38 C37 113.0(9)
C38 C39 C34 109.7(8)
C2 N1 C22 116.7(6)
C2 N1 Mo1 115.6(5)
C22 N1 Mo1 127.6(5)
C3 N2 C7 119.2(6)
C3 N2 Mo1 119.9(5)
C7 N2 Mo1 120.6(5)
C8 N3 C10 116.1(6)
C8 N3 Mo1 116.6(5)
C10 N3 Mo1 127.3(5)
N2 Mo1 N3 74.6(2)
N2 Mo1 N1 74.0(2)
N3 Mo1 N1 148.4(2)
N2 Mo1 C35 158.8(3)
N3 Mo1 C35 125.1(3)
N1 Mo1 C35 86.5(3)
N2 Mo1 N5 98.1(3)
N3 Mo1 N5 89.2(2)
N1 Mo1 N5 92.6(2)
C35 Mo1 N5 90.5(4)
N2 Mo1 C34 159.6(3)
N3 Mo1 C34 87.0(3)
N1 Mo1 C34 124.5(3)
C35 Mo1 C34 38.1(3)
N5 Mo1 C34 90.2(4)
N2 Mo1 N4 85.3(2)
N3 Mo1 N4 91.4(2)
N1 Mo1 N4 88.7(2)
C35 Mo1 N4 86.3(3)
N5 Mo1 N4 176.5(3)
C34 Mo1 N4 86.4(3)

loop_
_geom_bond_atom_site_label_1
_geom_bond_atom_site_label_2
_geom_bond_distance
C1 C2 1.545(11)
C2 C3 1.353(10)
C2 N1 1.366(10)
C3 N2 1.400(9)
C3 C4 1.416(11)
C4 C5 1.393(11)
C5 C6 1.382(11)
C6 C7 1.394(11)
C7 N2 1.405(9)
C7 C8 1.416(10)
C8 N3 1.360(9)
C8 C9 1.508(10)
C10 C11 1.421(10)
C10 N3 1.437(9)
C10 C15 1.446(10)
C11 C12 1.381(10)
C11 C19 1.533(10)
C12 C13 1.357(12)
C13 C14 1.374(12)
C14 C15 1.388(10)
C15 C16 1.477(10)
C16 C17 1.519(12)
C16 C18 1.547(12)
C19 C21 1.511(13)
C19 C20 1.549(14)
C22 C27 1.380(11)
C22 C23 1.428(10)
C22 N1 1.437(9)
C23 C24 1.405(12)
C23 C31 1.524(11)
C24 C25 1.384(13)
C25 C26 1.377(13)
C26 C27 1.406(12)
C27 C28 1.524(12)
C28 C29 1.465(14)
C28 C30 1.619(13)
C31 C33 1.500(13)
C31 C32 1.540(12)
C34 C35 1.448(13)
C34 C39 1.520(12)
C34 Mo1 2.239(9)
C35 C36 1.553(15)
C35 Mo1 2.201(9)
C36 C37 1.448(17)
C37 C38 1.524(18)
C38 C39 1.496(13)
N1 Mo1 2.156(6)
N2 Mo1 2.040(6)
N3 Mo1 2.152(6)
N4 Mo1 2.242(6)
N5 Mo1 2.219(7)

loop_
_geom_torsion_atom_site_label_1
_geom_torsion_atom_site_label_2
_geom_torsion_atom_site_label_3
_geom_torsion_atom_site_label_4
_geom_torsion
N1 C2 C3 N2 1.6(9)
C1 C2 C3 N2 -179.8(6)
N1 C2 C3 C4 -179.6(7)
C1 C2 C3 C4 -1.0(11)
C2 C3 C4 C5 179.3(7)
N2 C3 C4 C5 -1.9(11)
C3 C4 C5 C6 1.6(11)
C4 C5 C6 C7 -1.2(11)
C5 C6 C7 N2 1.3(11)
C5 C6 C7 C8 -177.7(7)
C6 C7 C8 N3 179.1(7)
N2 C7 C8 N3 0.1(8)
C6 C7 C8 C9 -1.9(11)
N2 C7 C8 C9 179.1(6)
N3 C10 C11 C12 173.9(7)
C15 C10 C11 C12 -7.6(10)
N3 C10 C11 C19 -12.2(10)
C15 C10 C11 C19 166.3(7)
C10 C11 C12 C13 2.8(12)
C19 C11 C12 C13 -171.0(8)
C11 C12 C13 C14 2.3(12)
C12 C13 C14 C15 -2.5(11)
C13 C14 C15 C10 -2.2(11)
C13 C14 C15 C16 176.1(7)
C11 C10 C15 C14 7.3(10)
N3 C10 C15 C14 -174.2(6)
C11 C10 C15 C16 -171.0(7)
N3 C10 C15 C16 7.5(10)
C14 C15 C16 C17 -67.9(10)
C10 C15 C16 C17 110.3(8)
C14 C15 C16 C18 53.8(9)
C10 C15 C16 C18 -128.0(8)
C12 C11 C19 C21 64.3(10)
C10 C11 C19 C21 -109.3(8)
C12 C11 C19 C20 -56.7(10)
C10 C11 C19 C20 129.7(8)
C27 C22 C23 C24 4.0(12)
N1 C22 C23 C24 -174.2(8)
C27 C22 C23 C31 -168.1(8)
N1 C22 C23 C31 13.7(12)
C22 C23 C24 C25 -1.6(15)
C31 C23 C24 C25 170.8(9)
C23 C24 C25 C26 -2.6(17)
C24 C25 C26 C27 4.6(17)
C23 C22 C27 C26 -2.1(13)
N1 C22 C27 C26 176.0(8)
C23 C22 C27 C28 166.3(8)
N1 C22 C27 C28 -15.5(12)
C25 C26 C27 C22 -2.2(15)
C25 C26 C27 C28 -171.3(10)
C22 C27 C28 C29 -103.9(10)
C26 C27 C28 C29 64.7(11)
C22 C27 C28 C30 129.1(8)
C26 C27 C28 C30 -62.3(10)
C24 C23 C31 C33 59.5(11)
C22 C23 C31 C33 -128.4(8)
C24 C23 C31 C32 -64.5(11)
C22 C23 C31 C32 107.6(9)
C39 C34 C35 C36 0.4(13)
Mo1 C34 C35 C36 122.1(9)
C39 C34 C35 Mo1 -121.7(8)
C34 C35 C36 C37 47.6(15)
Mo1 C35 C36 C37 133.2(11)
C35 C36 C37 C38 -43.4(18)
C36 C37 C38 C39 -6.6(18)
C37 C38 C39 C34 54.1(13)
C35 C34 C39 C38 -50.4(12)
Mo1 C34 C39 C38 -132.2(8)
C3 C2 N1 C22 -174.7(6)
C1 C2 N1 C22 6.8(9)
C3 C2 N1 Mo1 2.3(8)
C1 C2 N1 Mo1 -176.2(5)
C27 C22 N1 C2 87.7(9)
C23 C22 N1 C2 -94.2(8)
C27 C22 N1 Mo1 -89.0(8)
C23 C22 N1 Mo1 89.2(8)
C2 C3 N2 C7 -179.2(6)
C4 C3 N2 C7 1.9(9)
C2 C3 N2 Mo1 -5.2(8)
C4 C3 N2 Mo1 175.8(5)
C6 C7 N2 C3 -1.6(9)
C8 C7 N2 C3 177.5(6)
C6 C7 N2 Mo1 -175.5(5)
C8 C7 N2 Mo1 3.6(7)
C7 C8 N3 C10 177.9(6)
C9 C8 N3 C10 -1.0(10)
C7 C8 N3 Mo1 -3.4(7)
C9 C8 N3 Mo1 177.7(6)
C11 C10 N3 C8 92.1(8)
C15 C10 N3 C8 -86.4(8)
C11 C10 N3 Mo1 -86.5(8)
C15 C10 N3 Mo1 95.0(7)
